data_8104807
loop_
_publ_author_name
'Muller, Kina'
'Hosten, Eric C.'
'Betz, Richard'

_publ_section_title
;
 The crystal structure of 3-chloropropylammonium chloride, C3H9Cl2N
;
_journal_issue 2
_journal_name_full 'Zeitschrift f\"ur Kristallographie - New Crystal Structures'
_journal_page_first 285
_journal_page_last 286
_journal_paper_doi 10.1515/ncrs-2020-0527
_journal_volume 236
_journal_year 2021
_chemical_formula_moiety 'C3 H9 Cl N, Cl'
_chemical_formula_sum 'C3 H9 Cl2 N'
_chemical_formula_weight 130.01
_chemical_name_common '3-chloropropylammonium chloride'
_chemical_name_systematic '3-chloropropylammonium chloride'
_space_group_crystal_system monoclinic
_space_group_IT_number 15
_space_group_name_Hall '-I 2ya'
_space_group_name_H-M_alt 'I 1 2/a 1'
_atom_sites_solution_hydrogens mixed
_atom_sites_solution_secondary difmap
_cell_angle_alpha 90
_cell_angle_beta 98.266(3)
_cell_angle_gamma 90
_cell_formula_units_Z 8
_cell_length_a 8.7694(5)
_cell_length_b 9.6963(6)
_cell_length_c 14.8577(9)
_cell_measurement_reflns_used 4978
_cell_measurement_temperature 200(2)
_cell_measurement_theta_max 28.32
_cell_measurement_theta_min 2.52
_cell_volume 1250.24(13)
_computing_cell_refinement 'SAINT [1]'
_computing_data_collection 'APEX2 [1]'
_computing_data_reduction 'SAINT [1]'
_computing_molecular_graphics 'ORTEP3 [3], Mercury [4]'
_computing_publication_material 'SHELXL-97 [2], PLATON [5]'
_computing_structure_refinement 'SHELXL-97 [2]'
_computing_structure_solution 'SHELXS-97 [2]'
_diffrn_ambient_temperature 200(2)
_diffrn_measured_fraction_theta_full 0.996
_diffrn_measured_fraction_theta_max 0.993
_diffrn_measurement_device_type 'Bruker APEX-II CCD'
_diffrn_measurement_method '\f and \w scans'
_diffrn_radiation_monochromator graphite
_diffrn_radiation_type MoK\a
_diffrn_radiation_wavelength 0.71073
_diffrn_reflns_av_R_equivalents 0.0112
_diffrn_reflns_av_sigmaI/netI 0.0088
_diffrn_reflns_Laue_measured_fraction_full 0.996
_diffrn_reflns_Laue_measured_fraction_max 0.993
_diffrn_reflns_limit_h_max 11
_diffrn_reflns_limit_h_min -11
_diffrn_reflns_limit_k_max 12
_diffrn_reflns_limit_k_min -12
_diffrn_reflns_limit_l_max 16
_diffrn_reflns_limit_l_min -19
_diffrn_reflns_number 5906
_diffrn_reflns_point_group_measured_fraction_full 0.996
_diffrn_reflns_point_group_measured_fraction_max 0.993
_diffrn_reflns_theta_full 25.242
_diffrn_reflns_theta_max 28.414
_diffrn_reflns_theta_min 2.771
_exptl_absorpt_coefficient_mu 0.906
_exptl_absorpt_correction_T_max 0.7457
_exptl_absorpt_correction_T_min 0.6705
_exptl_absorpt_correction_type numerical
_exptl_absorpt_process_details
;                                                              
SADABS [6]                                         
;
_exptl_crystal_colour colourless
_exptl_crystal_density_diffrn 1.381
_exptl_crystal_description platelet
_exptl_crystal_F_000 544
_exptl_crystal_size_max 0.420
_exptl_crystal_size_mid 0.412
_exptl_crystal_size_min 0.393
_refine_diff_density_max 0.372
_refine_diff_density_min -0.312
_refine_diff_density_rms 0.038
_refine_ls_extinction_coef .
_refine_ls_extinction_method none
_refine_ls_goodness_of_fit_ref 1.072
_refine_ls_hydrogen_treatment mixed
_refine_ls_matrix_type full
_refine_ls_number_parameters 67
_refine_ls_number_reflns 1560
_refine_ls_number_restraints 0
_refine_ls_restrained_S_all 1.072
_refine_ls_R_factor_all 0.0205
_refine_ls_R_factor_gt 0.0193
_refine_ls_shift/su_max 0.000
_refine_ls_shift/su_mean 0.000
_refine_ls_structure_factor_coef Fsqd
_refine_ls_weighting_details 'w=1/[\s^2^(Fo^2^)+(0.0220P)^2^+0.8146P] where P=(Fo^2^+2Fc^2^)/3'
_refine_ls_weighting_scheme calc
_refine_ls_wR_factor_gt 0.0501
_refine_ls_wR_factor_ref 0.0511
_reflns_Friedel_coverage 0.000
_reflns_Friedel_fraction_full .
_reflns_Friedel_fraction_max .
_reflns_number_gt 1483
_reflns_number_total 1560
_reflns_threshold_expression 'I > 2\s(I)'
_cod_data_source_file suppl_j_ncrs-2020-0527_suppl.cif
_cod_data_source_block g
_cod_original_sg_symbol_H-M 'I 2/a'
_cod_database_code 8104807
_shelx_space_group_comment
;
The symmetry employed for this shelxl refinement is uniquely defined
by the following loop, which should always be used as a source of
symmetry information in preference to the above space-group names.
They are only intended as comments.
;

loop_
_space_group_symop_operation_xyz
'x, y, z'
'-x+1/2, y, -z'
'x+1/2, y+1/2, z+1/2'
'-x+1, y+1/2, -z+1/2'
'-x, -y, -z'
'x-1/2, -y, z'
'-x+1/2, -y+1/2, -z+1/2'
'x, -y+1/2, z+1/2'

loop_
_atom_site_label
_atom_site_type_symbol
_atom_site_fract_x
_atom_site_fract_y
_atom_site_fract_z
_atom_site_U_iso_or_equiv
_atom_site_adp_type
_atom_site_occupancy
_atom_site_site_symmetry_order
_atom_site_calc_flag
_atom_site_refinement_flags_posn
_atom_site_refinement_flags_adp
_atom_site_refinement_flags_occupancy
_atom_site_disorder_assembly
_atom_site_disorder_group
Cl1 Cl 0.61530(3) 0.52982(3) 0.12230(2) 0.03503(9) Uani 1 1 d . . . . .
N1 N 0.40081(10) 0.17699(9) 0.16933(6) 0.02508(17) Uani 1 1 d . . . . .
H711 H 0.2992(19) 0.1596(15) 0.1652(10) 0.041(4) Uiso 1 1 d . . . . .
H712 H 0.4264(17) 0.2321(16) 0.2143(10) 0.040(4) Uiso 1 1 d . . . . .
H713 H 0.4478(17) 0.0911(16) 0.1809(10) 0.040(4) Uiso 1 1 d . . . . .
C1 C 0.43768(11) 0.23458(11) 0.08204(7) 0.0273(2) Uani 1 1 d . . . . .
H1A H 0.386245 0.325109 0.070845 0.033 Uiso 1 1 calc R U . . .
H1B H 0.396437 0.172162 0.031636 0.033 Uiso 1 1 calc R U . . .
C2 C 0.60956(12) 0.25245(12) 0.08250(7) 0.0297(2) Uani 1 1 d . . . . .
H2A H 0.660164 0.162244 0.096840 0.036 Uiso 1 1 calc R U . . .
H2B H 0.627344 0.278402 0.020406 0.036 Uiso 1 1 calc R U . . .
C3 C 0.68722(11) 0.35840(11) 0.14845(8) 0.0290(2) Uani 1 1 d . . . . .
H3A H 0.799623 0.356712 0.146663 0.035 Uiso 1 1 calc R U . . .
H3B H 0.670062 0.333828 0.210888 0.035 Uiso 1 1 calc R U . . .
Cl2 Cl 0.04089(3) 0.12061(2) 0.15846(2) 0.02772(8) Uani 1 1 d . . . . .

loop_
_atom_site_aniso_label
_atom_site_aniso_U_11
_atom_site_aniso_U_22
_atom_site_aniso_U_33
_atom_site_aniso_U_23
_atom_site_aniso_U_13
_atom_site_aniso_U_12
Cl1 0.03662(15) 0.02862(14) 0.04014(16) 0.00671(10) 0.00651(11) 0.00008(10)
N1 0.0233(4) 0.0254(4) 0.0280(4) -0.0025(3) 0.0085(3) -0.0006(3)
C1 0.0239(4) 0.0335(5) 0.0251(5) 0.0003(4) 0.0055(4) 0.0002(4)
C2 0.0244(5) 0.0332(5) 0.0339(5) -0.0011(4) 0.0127(4) 0.0026(4)
C3 0.0207(4) 0.0313(5) 0.0351(5) 0.0065(4) 0.0047(4) 0.0029(4)
Cl2 0.02821(13) 0.02610(13) 0.03013(13) -0.00280(9) 0.00853(9) -0.00498(8)

loop_
_atom_type_symbol
_atom_type_description
_atom_type_scat_dispersion_real
_atom_type_scat_dispersion_imag
_atom_type_scat_source
C C 0.0033 0.0016 'International Tables Vol C Tables 4.2.6.8 and 6.1.1.4'
H H 0.0000 0.0000 'International Tables Vol C Tables 4.2.6.8 and 6.1.1.4'
Cl Cl 0.1484 0.1585 'International Tables Vol C Tables 4.2.6.8 and 6.1.1.4'
N N 0.0061 0.0033 'International Tables Vol C Tables 4.2.6.8 and 6.1.1.4'

loop_
_geom_angle_atom_site_label_1
_geom_angle_atom_site_label_2
_geom_angle_atom_site_label_3
_geom_angle
_geom_angle_site_symmetry_1
_geom_angle_site_symmetry_3
C1 N1 H711 110.3(10) . .
C1 N1 H712 112.2(10) . .
H711 N1 H712 108.3(13) . .
C1 N1 H713 110.4(9) . .
H711 N1 H713 104.6(13) . .
H712 N1 H713 110.6(13) . .
N1 C1 C2 112.27(8) . .
N1 C1 H1A 109.1 . .
C2 C1 H1A 109.1 . .
N1 C1 H1B 109.1 . .
C2 C1 H1B 109.1 . .
H1A C1 H1B 107.9 . .
C3 C2 C1 115.80(8) . .
C3 C2 H2A 108.3 . .
C1 C2 H2A 108.3 . .
C3 C2 H2B 108.3 . .
C1 C2 H2B 108.3 . .
H2A C2 H2B 107.4 . .
C2 C3 Cl1 112.10(7) . .
C2 C3 H3A 109.2 . .
Cl1 C3 H3A 109.2 . .
C2 C3 H3B 109.2 . .
Cl1 C3 H3B 109.2 . .
H3A C3 H3B 107.9 . .

loop_
_geom_bond_atom_site_label_1
_geom_bond_atom_site_label_2
_geom_bond_distance
_geom_bond_site_symmetry_2
Cl1 C3 1.8003(11) .
N1 C1 1.4896(13) .
N1 H711 0.900(16) .
N1 H712 0.859(16) .
N1 H713 0.934(15) .
C1 C2 1.5163(14) .
C1 H1A 0.9900 .
C1 H1B 0.9900 .
C2 C3 1.5124(16) .
C2 H2A 0.9900 .
C2 H2B 0.9900 .
C3 H3A 0.9900 .
C3 H3B 0.9900 .

loop_
_geom_hbond_atom_site_label_D
_geom_hbond_atom_site_label_H
_geom_hbond_atom_site_label_A
_geom_hbond_distance_DH
_geom_hbond_distance_HA
_geom_hbond_distance_DA
_geom_hbond_angle_DHA
_geom_hbond_site_symmetry_A
N1 H711 Cl2 0.900(16) 2.285(17) 3.1844(9) 178.1(13) .
N1 H712 Cl2 0.859(16) 2.354(16) 3.2068(9) 171.6(13) 7
N1 H713 Cl2 0.934(15) 2.251(16) 3.1494(9) 161.0(13) 6_655

loop_
_geom_torsion_atom_site_label_1
_geom_torsion_atom_site_label_2
_geom_torsion_atom_site_label_3
_geom_torsion_atom_site_label_4
_geom_torsion
_geom_torsion_site_symmetry_1
_geom_torsion_site_symmetry_2
_geom_torsion_site_symmetry_3
_geom_torsion_site_symmetry_4
N1 C1 C2 C3 -65.88(12) . . . .
C1 C2 C3 Cl1 -63.18(11) . . . .
